data_7046105
loop_
_publ_author_name
'Sorg, Jens R.'
'Wehner, Tobias'
'Matthes, Philipp R.'
'Sure, Rebecca'
'Grimme, Stefan'
'Heine, Johanna'
'M\"uller-Buschbaum, Klaus'

_publ_section_title
;
 Bismuth as a versatile cation for luminescence in coordination polymers
 from BiX<sub>3</sub>/4,4'-bipy: understanding of photophysics by quantum
 chemical calculations and structural parallels to lanthanides.
;
_journal_issue 23
_journal_name_full 'Dalton transactions (Cambridge, England : 2003)'
_journal_page_first 7669
_journal_page_last 7681
_journal_paper_doi 10.1039/c8dt00642c
_journal_volume 47
_journal_year 2018
_chemical_formula_moiety 'C10 H8 Bi Cl4 N2, C10 H11 N2'
_chemical_formula_sum 'C20 H19 Bi Cl4 N4'
_chemical_formula_weight 666.17
_space_group_crystal_system monoclinic
_space_group_IT_number 12
_space_group_name_Hall '-C 2y'
_space_group_name_H-M_alt 'C 1 2/m 1'
_symmetry_space_group_name_Hall '-C 2y'
_symmetry_space_group_name_H-M 'C 1 2/m 1'
_atom_sites_solution_hydrogens geom
_atom_sites_solution_primary iterative
_audit_creation_date 2016-10-11
_audit_creation_method
;
Olex2 1.2
(compiled 2016.09.09 svn.r3337 for OlexSys, GUI svn.r5227)
;
_audit_update_record
;
2018-03-28 deposited with the CCDC.
2018-04-25 downloaded from the CCDC.
;
_cell_angle_alpha 90
_cell_angle_beta 121.421(5)
_cell_angle_gamma 90
_cell_formula_units_Z 2
_cell_length_a 13.062(3)
_cell_length_b 12.287(2)
_cell_length_c 8.1125(15)
_cell_measurement_reflns_used 6224
_cell_measurement_temperature 100
_cell_measurement_theta_max 28.35
_cell_measurement_theta_min 2.47
_cell_volume 1111.1(4)
_computing_cell_refinement 'Saint+ ver. 7.68A (Bruker AXS)'
_computing_data_collection 'APEX2 ver. 2014.9 (Bruker AXS)'
_computing_molecular_graphics 'Olex2 (Dolomanov et al., 2009)'
_computing_publication_material 'Olex2 (Dolomanov et al., 2009)'
_computing_structure_refinement 'XL (Sheldrick, 2008)'
_computing_structure_solution 'olex2.solve (Bourhis et al., 2015)'
_diffrn_ambient_temperature 100
_diffrn_measured_fraction_theta_full 1.000
_diffrn_measured_fraction_theta_max 0.997
_diffrn_measurement_device_type 'Bruker APEX-II CCD'
_diffrn_measurement_method '\f and \w scans'
_diffrn_radiation_monochromator graphite
_diffrn_radiation_type MoK\a
_diffrn_radiation_wavelength 0.71073
_diffrn_reflns_av_R_equivalents 0.0394
_diffrn_reflns_av_unetI/netI 0.0262
_diffrn_reflns_Laue_measured_fraction_full 1.000
_diffrn_reflns_Laue_measured_fraction_max 0.997
_diffrn_reflns_limit_h_max 17
_diffrn_reflns_limit_h_min -17
_diffrn_reflns_limit_k_max 16
_diffrn_reflns_limit_k_min -16
_diffrn_reflns_limit_l_max 10
_diffrn_reflns_limit_l_min -10
_diffrn_reflns_number 8185
_diffrn_reflns_point_group_measured_fraction_full 1.000
_diffrn_reflns_point_group_measured_fraction_max 0.997
_diffrn_reflns_theta_full 25.242
_diffrn_reflns_theta_max 28.346
_diffrn_reflns_theta_min 2.467
_diffrn_standards_number 0
_exptl_absorpt_coefficient_mu 8.430
_exptl_absorpt_correction_T_max 0.7457
_exptl_absorpt_correction_T_min 0.5223
_exptl_absorpt_correction_type multi-scan
_exptl_absorpt_process_details
;
SADABS-2008/1 (Bruker,2008) was used for absorption correction.
wR2(int) was 0.0787 before and 0.0547 after correction.
The Ratio of minimum to maximum transmission is 0.7004.
The \l/2 correction factor is 0.0015.
;
_exptl_crystal_colour colourless
_exptl_crystal_colour_primary colourless
_exptl_crystal_density_diffrn 1.991
_exptl_crystal_description block
_exptl_crystal_F_000 636
_exptl_crystal_size_max 0.301
_exptl_crystal_size_mid 0.214
_exptl_crystal_size_min 0.205
_refine_diff_density_max 1.786
_refine_diff_density_min -1.708
_refine_diff_density_rms 0.151
_refine_ls_extinction_method none
_refine_ls_goodness_of_fit_ref 1.173
_refine_ls_hydrogen_treatment constr
_refine_ls_matrix_type full
_refine_ls_number_parameters 73
_refine_ls_number_reflns 1446
_refine_ls_number_restraints 0
_refine_ls_restrained_S_all 1.173
_refine_ls_R_factor_all 0.0225
_refine_ls_R_factor_gt 0.0223
_refine_ls_shift/su_max 0.000
_refine_ls_shift/su_mean 0.000
_refine_ls_structure_factor_coef Fsqd
_refine_ls_weighting_details 'w=1/[\s^2^(Fo^2^)+(0.0264P)^2^+2.4370P] where P=(Fo^2^+2Fc^2^)/3'
_refine_ls_weighting_scheme calc
_refine_ls_wR_factor_gt 0.0552
_refine_ls_wR_factor_ref 0.0554
_reflns_Friedel_coverage 0.000
_reflns_number_gt 1439
_reflns_number_total 1446
_reflns_threshold_expression 'I > 2\s(I)'
_cod_data_source_file c8dt00642c2.cif
_cod_data_source_block compound4
_cod_depositor_comments 'Adding full bibliography for 7046099--7046109.cif.'
_cod_database_code 7046105
_shelxl_version_number 2014/6
_shelx_space_group_comment
;
The symmetry employed for this shelxl refinement is uniquely defined
by the following loop, which should always be used as a source of
symmetry information in preference to the above space-group names.
They are only intended as comments.
;
_olex2_refinement_description
;
1. Fixed Uiso
 At 1.2 times of:
  All C(H) groups, All N(H) groups
2. Others
 Fixed Sof: H2(0.25)
3.a Aromatic/amide H refined with riding coordinates:
 C8(H8), C11(H11), N2(H2), C4(H4), C6(H6), C14(H14)
;
_olex2_submission_special_instructions 'No special instructions were received'

loop_
_space_group_symop_operation_xyz
'x, y, z'
'-x, y, -z'
'x+1/2, y+1/2, z'
'-x+1/2, y+1/2, -z'
'-x, -y, -z'
'x, -y, z'
'-x+1/2, -y+1/2, -z'
'x+1/2, -y+1/2, z'

loop_
_atom_site_label
_atom_site_type_symbol
_atom_site_fract_x
_atom_site_fract_y
_atom_site_fract_z
_atom_site_U_iso_or_equiv
_atom_site_adp_type
_atom_site_occupancy
_atom_site_site_symmetry_order
_atom_site_calc_flag
_atom_site_refinement_flags_posn
_atom_site_refinement_flags_adp
_atom_site_refinement_flags_occupancy
Bi1 Bi 0.5000 0.0000 0.5000 0.02452(9) Uani 1 4 d S T P
Cl2 Cl 0.31712(9) 0.0000 0.56130(14) 0.0250(2) Uani 1 2 d S T P
Cl3 Cl 0.33157(10) 0.0000 0.12326(14) 0.0309(2) Uani 1 2 d S T P
N4 N 0.5000 0.2095(4) 0.5000 0.0321(9) Uani 1 2 d S T P
C5 C 0.5000 0.4391(4) 0.5000 0.0290(9) Uani 1 2 d S T P
C8 C 0.4116(3) 0.3783(4) 0.3450(5) 0.0421(10) Uani 1 1 d . . .
H8 H 0.3481 0.4145 0.2360 0.051 Uiso 1 1 calc R . .
C11 C 0.4161(3) 0.2668(4) 0.3496(5) 0.0415(9) Uani 1 1 d . . .
H11 H 0.3564 0.2281 0.2400 0.050 Uiso 1 1 calc R . .
N2 N 0.0000 0.1059(3) 0.0000 0.0257(7) Uani 1 2 d S T P
H2 H 0.0000 0.0343 0.0000 0.031 Uiso 0.5 2 calc RS T P
C4 C 0.0932(3) 0.1598(3) 0.1422(5) 0.0327(7) Uani 1 1 d . . .
H4 H 0.1587 0.1202 0.2420 0.039 Uiso 1 1 calc R . .
C6 C 0.0954(4) 0.2717(3) 0.1461(8) 0.0491(11) Uani 1 1 d . . .
H6 H 0.1618 0.3095 0.2480 0.059 Uiso 1 1 calc R . .
C14 C 0.0000 0.3284(4) 0.0000 0.057(2) Uani 1 2 d S T P
H14 H 0.0000 0.4058 0.0000 0.068 Uiso 1 2 calc RS T P

loop_
_atom_site_aniso_label
_atom_site_aniso_U_11
_atom_site_aniso_U_22
_atom_site_aniso_U_33
_atom_site_aniso_U_23
_atom_site_aniso_U_13
_atom_site_aniso_U_12
Bi1 0.01127(11) 0.04645(15) 0.01129(11) 0.000 0.00271(8) 0.000
Cl2 0.0193(5) 0.0349(5) 0.0196(4) 0.000 0.0092(4) 0.000
Cl3 0.0176(5) 0.0560(6) 0.0131(4) 0.000 0.0038(4) 0.000
N4 0.0173(18) 0.060(3) 0.0180(17) 0.000 0.0088(15) 0.000
C5 0.0128(19) 0.057(3) 0.0160(18) 0.000 0.0068(16) 0.000
C8 0.0242(18) 0.064(2) 0.0193(14) -0.0139(15) -0.0017(13) 0.0204(16)
C11 0.0247(18) 0.062(2) 0.0204(15) -0.0159(15) -0.0002(13) 0.0161(16)
N2 0.0209(18) 0.0198(14) 0.0315(19) 0.000 0.0102(16) 0.000
C4 0.0192(16) 0.0315(15) 0.0377(18) -0.0079(13) 0.0081(14) 0.0030(12)
C6 0.0241(19) 0.0323(17) 0.081(3) -0.0245(19) 0.021(2) -0.0088(14)
C14 0.031(3) 0.0179(19) 0.121(6) 0.000 0.039(4) 0.000

loop_
_atom_type_symbol
_atom_type_description
_atom_type_scat_dispersion_real
_atom_type_scat_dispersion_imag
_atom_type_scat_source
C C 0.0033 0.0016 'International Tables Vol C Tables 4.2.6.8 and 6.1.1.4'
H H 0.0000 0.0000 'International Tables Vol C Tables 4.2.6.8 and 6.1.1.4'
Bi Bi -4.1077 10.2566 'International Tables Vol C Tables 4.2.6.8 and 6.1.1.4'
Cl Cl 0.1484 0.1585 'International Tables Vol C Tables 4.2.6.8 and 6.1.1.4'
N N 0.0061 0.0033 'International Tables Vol C Tables 4.2.6.8 and 6.1.1.4'

loop_
_geom_angle_atom_site_label_1
_geom_angle_atom_site_label_2
_geom_angle_atom_site_label_3
_geom_angle
_geom_angle_site_symmetry_1
_geom_angle_site_symmetry_3
Cl2 Bi1 Cl2 180.0 5_656 .
Cl3 Bi1 Cl2 86.01(4) . .
Cl3 Bi1 Cl2 86.01(4) 5_656 5_656
Cl3 Bi1 Cl2 93.99(4) 5_656 .
Cl3 Bi1 Cl2 93.99(4) . 5_656
Cl3 Bi1 Cl3 180.0 5_656 .
N4 Bi1 Cl2 90.0 . 5_656
N4 Bi1 Cl2 90.0 5_656 .
N4 Bi1 Cl2 90.0 5_656 5_656
N4 Bi1 Cl2 90.0 . .
N4 Bi1 Cl3 90.0 . .
N4 Bi1 Cl3 90.0 . 5_656
N4 Bi1 Cl3 90.0 5_656 5_656
N4 Bi1 Cl3 90.0 5_656 .
N4 Bi1 N4 180.0 5_656 .
C11 N4 Bi1 121.7(2) . .
C11 N4 Bi1 121.7(2) 2_656 .
C11 N4 C11 116.6(5) 2_656 .
C8 C5 C5 122.3(2) 2_656 5_666
C8 C5 C5 122.3(2) . 5_666
C8 C5 C8 115.5(5) . 2_656
C5 C8 H8 119.8 . .
C11 C8 C5 120.3(3) . .
C11 C8 H8 119.8 . .
N4 C11 C8 123.6(3) . .
N4 C11 H11 118.2 . .
C8 C11 H11 118.2 . .
C4 N2 H2 119.7 2 .
C4 N2 H2 119.7 . .
C4 N2 C4 120.6(4) 2 .
N2 C4 H4 119.5 . .
N2 C4 C6 120.9(3) . .
C6 C4 H4 119.5 . .
C4 C6 H6 120.5 . .
C4 C6 C14 119.1(4) . .
C14 C6 H6 120.5 . .
C6 C14 C6 119.3(5) . 2
C6 C14 H14 120.3 . .
C6 C14 H14 120.3 2 .

loop_
_geom_bond_atom_site_label_1
_geom_bond_atom_site_label_2
_geom_bond_distance
_geom_bond_site_symmetry_2
Bi1 Cl2 2.6818(12) 5_656
Bi1 Cl2 2.6818(12) .
Bi1 Cl3 2.6778(11) 5_656
Bi1 Cl3 2.6778(11) .
Bi1 N4 2.575(5) .
Bi1 N4 2.575(5) 5_656
N4 C11 1.338(4) .
N4 C11 1.338(4) 2_656
C5 C5 1.497(11) 5_666
C5 C8 1.400(5) .
C5 C8 1.400(5) 2_656
C8 H8 0.9500 .
C8 C11 1.371(6) .
C11 H11 0.9500 .
N2 H2 0.8800 .
N2 C4 1.336(4) 2
N2 C4 1.336(4) .
C4 H4 0.9500 .
C4 C6 1.376(5) .
C6 H6 0.9500 .
C6 C14 1.380(5) .
C14 C6 1.380(5) 2
C14 H14 0.9500 .

loop_
_geom_torsion_atom_site_label_1
_geom_torsion_atom_site_label_2
_geom_torsion_atom_site_label_3
_geom_torsion_atom_site_label_4
_geom_torsion
_geom_torsion_site_symmetry_1
_geom_torsion_site_symmetry_4
Bi1 N4 C11 C8 178.8(3) . .
C5 C5 C8 C11 178.9(3) 5_666 .
C5 C8 C11 N4 2.3(6) . .
C8 C5 C8 C11 -1.1(3) 2_656 .
C11 N4 C11 C8 -1.2(3) 2_656 .
N2 C4 C6 C14 -0.3(6) . .
C4 N2 C4 C6 0.2(3) 2 .
C4 C6 C14 C6 0.2(3) . 2
